data_1502867
loop_
_publ_author_name
'Lawrence, Andrew L.'
'Adlington, Robert M.'
'Baldwin, Jack E.'
'Lee, Victor'
'Kershaw, Jessica A.'
'Thompson, Amber L.'

_publ_section_title
;
 A short biomimetic synthesis of the meroterpenoids guajadial and psidial
 A.
;
_journal_issue 8
_journal_name_full 'Organic letters'
_journal_page_first 1676
_journal_page_last 1679
_journal_paper_doi 10.1021/ol100138k
_journal_volume 12
_journal_year 2010
_chemical_absolute_configuration unk
_chemical_formula_moiety 'C30 H34 O5'
_chemical_formula_sum 'C30 H34 O5'
_chemical_formula_weight 474.60
_chemical_melting_point ?
_chemical_name_common Guajadial
_space_group_IT_number 4
_symmetry_cell_setting monoclinic
_symmetry_space_group_name_Hall 'P 2yb'
_symmetry_space_group_name_H-M 'P 1 21 1'
_atom_sites_solution_hydrogens geom
_atom_sites_solution_primary direct
_audit_creation_date 09-09-26
_audit_creation_method CRYSTALS_ver_12.90
_cell_angle_alpha 90
_cell_angle_beta 90.7342(10)
_cell_angle_gamma 90
_cell_formula_units_Z 2
_cell_length_a 6.5510(1)
_cell_length_b 17.5144(4)
_cell_length_c 10.7025(3)
_cell_measurement_reflns_used 2812
_cell_measurement_temperature 150
_cell_measurement_theta_max 27
_cell_measurement_theta_min 5
_cell_volume 1227.87(5)
_computing_cell_refinement 'DENZO/SCALEPACK (Otwinowski & Minor, 1997)'
_computing_data_collection 'COLLECT (Nonius, 2001).'
_computing_data_reduction 'DENZO/SCALEPACK (Otwinowski & Minor, 1997)'
_computing_molecular_graphics 'CAMERON (Watkin et al., 1996)'
_computing_publication_material 'CRYSTALS (Betteridge et al., 2003)'
_computing_structure_refinement 'CRYSTALS (Betteridge et al., 2003)'
_computing_structure_solution 'SIR92 (Altomare et al., 1994)'
_diffrn_ambient_temperature 150
_diffrn_measured_fraction_theta_full 0.990
_diffrn_measured_fraction_theta_max 0.990
_diffrn_measurement_device 'Nonius KappaCCD'
_diffrn_measurement_device_type Area
_diffrn_measurement_method \w
_diffrn_radiation_monochromator graphite
_diffrn_radiation_type 'Mo K\a'
_diffrn_radiation_wavelength 0.71073
_diffrn_reflns_av_R_equivalents 0.024
_diffrn_reflns_limit_h_max 8
_diffrn_reflns_limit_h_min -8
_diffrn_reflns_limit_k_max 22
_diffrn_reflns_limit_k_min 0
_diffrn_reflns_limit_l_max 13
_diffrn_reflns_limit_l_min 0
_diffrn_reflns_number 14655
_diffrn_reflns_theta_full 26.924
_diffrn_reflns_theta_max 27.474
_diffrn_reflns_theta_min 5.169
_diffrn_standards_number 0
_exptl_absorpt_coefficient_mu 0.086
_exptl_absorpt_correction_T_max 0.99
_exptl_absorpt_correction_T_min 0.96
_exptl_absorpt_correction_type multi-scan
_exptl_absorpt_process_details 'DENZO/SCALEPACK (Otwinowski & Minor, 1997)'
_exptl_crystal_colour clear_pale_colourless
_exptl_crystal_density_diffrn 1.284
_exptl_crystal_density_meas ?
_exptl_crystal_density_method 'not measured'
_exptl_crystal_description plate
_exptl_crystal_F_000 508
_exptl_crystal_size_max 0.200
_exptl_crystal_size_mid 0.100
_exptl_crystal_size_min 0.100
_refine_diff_density_max 1.10
_refine_diff_density_min -0.39
_refine_ls_extinction_method None
_refine_ls_goodness_of_fit_ref 0.9350
_refine_ls_hydrogen_treatment none
_refine_ls_matrix_type full
_refine_ls_number_parameters 316
_refine_ls_number_reflns 2264
_refine_ls_number_restraints 3
_refine_ls_R_factor_all 0.0772
_refine_ls_R_factor_gt 0.0689
_refine_ls_shift/su_max 0.0000990
_refine_ls_shift/su_mean 5.9457197
_refine_ls_structure_factor_coef Fsqd
_refine_ls_weighting_details
;
 Method, part 1, Chebychev polynomial, (Watkin, 1994, Prince, 1982) 
 [weight] = 1.0/[A~0~*T~0~(x)+A~1~*T~1~(x) ... +A~n-1~]*T~n-1~(x)] 
 where A~i~ are the Chebychev coefficients listed below and x= Fcalc/Fmax 
 Method = Robust Weighting (Prince, 1982) 
 W = [weight] * [1-(deltaF/6*sigmaF)^2^]^2^ 
 A~i~ are: 
 29.2 42.9 19.7 4.73 
;
_refine_ls_weighting_scheme calc
_refine_ls_wR_factor_all 0.1666
_refine_ls_wR_factor_gt 0.1575
_refine_ls_wR_factor_ref 0.1666
_reflns_limit_h_max 8
_reflns_limit_h_min -8
_reflns_limit_k_max 22
_reflns_limit_k_min 0
_reflns_limit_l_max 13
_reflns_limit_l_min 0
_reflns_number_gt 1986
_reflns_number_total 2884
_reflns_threshold_expression I>2.0\s(I)
_oxford_diffrn_Wilson_B_factor 2.78
_oxford_diffrn_Wilson_scale 1.68
_oxford_refine_ls_r_factor_ref 0.0772
_oxford_refine_ls_scale 0.803(5)
_oxford_reflns_number_all 2264
_oxford_reflns_threshold_expression_ref I>-3.0\s(I)
_oxford_structure_analysis_title 6153
_cod_data_source_file ol100138k_si_002.cif
_cod_data_source_block 1
_cod_depositor_comments
;
The following automatic conversions were performed:

'_chemical_melting_point' value 'not measured' was changed to '?' -
the value is undefined or not given.

'_symmetry_cell_setting' value
'Monoclinic' changed to 'monoclinic' according to
/home/saulius/struct/CIF-dictionaries/cif_core.dic dictionary named
'cif_core.dic' version 2.4.2 from 2011-04-26.

Automatic conversion script
Id: cif_fix_values 1715 2011-07-08 13:25:40Z adriana 

The following automatic conversions were performed:

'_exptl_crystal_density_meas' value 'not measured' was changed to '?'
- the value is perceived as not measured.

Automatic conversion script
Id: cif_fix_values 3008 2015-01-20 13:52:24Z robertas 
;
_cod_original_sg_symbol_H-M 'P 1 21 1 '
_cod_database_code 1502867

loop_
_symmetry_equiv_pos_as_xyz
x,y,z
-x,y+1/2,-z

loop_
_atom_site_label
_atom_site_type_symbol
_atom_site_fract_x
_atom_site_fract_y
_atom_site_fract_z
_atom_site_U_iso_or_equiv
_atom_site_occupancy
_atom_site_adp_type
_atom_site_refinement_flags_posn
C1 C -0.2151(8) 0.4827(3) 0.2069(6) 0.0380 1.0000 Uani .
C2 C -0.1654(11) 0.5694(4) 0.2248(7) 0.0479 1.0000 Uani .
C3 C -0.1864(11) 0.5947(4) 0.3598(7) 0.0527 1.0000 Uani .
C4 C 0.0046(11) 0.6091(3) 0.4475(6) 0.0458 1.0000 Uani .
C5 C 0.1200(8) 0.5357(3) 0.4889(5) 0.0302 1.0000 Uani .
C6 C 0.2493(10) 0.4975(3) 0.3886(5) 0.0365 1.0000 Uani .
C7 C 0.2253(9) 0.4102(3) 0.3802(6) 0.0364 1.0000 Uani .
C8 C 0.0199(9) 0.3865(3) 0.3276(5) 0.0297 1.0000 Uani .
C9 C -0.0408(8) 0.4232(3) 0.2071(5) 0.0298 1.0000 Uani .
C10 C -0.1679(9) 0.3819(3) 0.1029(5) 0.0343 1.0000 Uani .
C11 C -0.2817(8) 0.4580(3) 0.0744(5) 0.0313 1.0000 Uani .
C12 C -0.1804(10) 0.5014(5) -0.0318(7) 0.0538 1.0000 Uani .
C13 C -0.5103(8) 0.4517(3) 0.0522(5) 0.0343 1.0000 Uani .
C14 C 0.1529(14) 0.6708(4) 0.4042(6) 0.0565 1.0000 Uani .
C15 C -0.0983(12) 0.3381(4) 0.3888(6) 0.0486 1.0000 Uani .
C101 C 0.2576(8) 0.5513(3) 0.6074(5) 0.0247 1.0000 Uani .
C102 C 0.1509(8) 0.6044(3) 0.6964(5) 0.0261 1.0000 Uani .
C103 C -0.0283(8) 0.6420(3) 0.6652(6) 0.0337 1.0000 Uani .
C104 C -0.1414(8) 0.6857(3) 0.7536(7) 0.0384 1.0000 Uani .
C105 C -0.0596(7) 0.6961(3) 0.8731(5) 0.0366 1.0000 Uani D
C106 C 0.1317(9) 0.6662(3) 0.9050(5) 0.0334 1.0000 Uani .
C107 C 0.2337(8) 0.6209(3) 0.8153(3) 0.0268 1.0000 Uani D
C108 C 0.3167(8) 0.4752(3) 0.6639(5) 0.0255 1.0000 Uani .
C109 C 0.1710(9) 0.4296(3) 0.7223(5) 0.0323 1.0000 Uani .
C110 C 0.2188(10) 0.3576(3) 0.7663(6) 0.0387 1.0000 Uani .
C111 C 0.4125(11) 0.3283(4) 0.7513(6) 0.0473 1.0000 Uani .
C112 C 0.5587(10) 0.3726(4) 0.6950(6) 0.0448 1.0000 Uani .
C113 C 0.5120(8) 0.4456(3) 0.6535(5) 0.0351 1.0000 Uani .
C114 C -0.3319(9) 0.7222(4) 0.7208(8) 0.0483 1.0000 Uani .
C115 C 0.2257(12) 0.6818(4) 1.0241(6) 0.0459 1.0000 Uani .
O116 O -0.1111(7) 0.6389(2) 0.5510(4) 0.0463 1.0000 Uani .
O117 O -0.4334(7) 0.7608(3) 0.7954(5) 0.0581 1.0000 Uani .
O118 O -0.1606(6) 0.7358(2) 0.9607(4) 0.0503 1.0000 Uani D
O119 O 0.3943(9) 0.6583(3) 1.0591(4) 0.0552 1.0000 Uani .
O120 O 0.4166(5) 0.5922(2) 0.8428(3) 0.0314 1.0000 Uani D
H11 H -0.3162 0.4679 0.2670 0.0449 1.0000 Uiso R
H21 H -0.0224 0.5808 0.2010 0.0582 1.0000 Uiso R
H22 H -0.2613 0.5997 0.1743 0.0582 1.0000 Uiso R
H31 H -0.2673 0.5550 0.3996 0.0639 1.0000 Uiso R
H32 H -0.2607 0.6433 0.3548 0.0641 1.0000 Uiso R
H51 H 0.0155 0.4986 0.5148 0.0372 1.0000 Uiso R
H61 H 0.3929 0.5084 0.4065 0.0439 1.0000 Uiso R
H62 H 0.2094 0.5190 0.3094 0.0441 1.0000 Uiso R
H71 H 0.2447 0.3892 0.4631 0.0438 1.0000 Uiso R
H72 H 0.3358 0.3915 0.3270 0.0439 1.0000 Uiso R
H91 H 0.0792 0.4460 0.1684 0.0362 1.0000 Uiso R
H101 H -0.2556 0.3422 0.1336 0.0408 1.0000 Uiso R
H102 H -0.0871 0.3627 0.0347 0.0414 1.0000 Uiso R
H123 H -0.2179 0.5536 -0.0217 0.0821 1.0000 Uiso R
H122 H -0.2259 0.4815 -0.1086 0.0822 1.0000 Uiso R
H121 H -0.0330 0.4970 -0.0222 0.0817 1.0000 Uiso R
H131 H -0.5735 0.5009 0.0644 0.0516 1.0000 Uiso R
H132 H -0.5367 0.4352 -0.0325 0.0517 1.0000 Uiso R
H133 H -0.5688 0.4161 0.1101 0.0520 1.0000 Uiso R
H141 H 0.0809 0.7162 0.3761 0.0850 1.0000 Uiso R
H142 H 0.2364 0.6530 0.3367 0.0850 1.0000 Uiso R
H143 H 0.2429 0.6852 0.4707 0.0846 1.0000 Uiso R
H151 H -0.0550 0.3193 0.4657 0.0578 1.0000 Uiso R
H152 H -0.2232 0.3233 0.3527 0.0581 1.0000 Uiso R
H1011 H 0.3822 0.5767 0.5792 0.0298 1.0000 Uiso R
H1091 H 0.0360 0.4472 0.7298 0.0380 1.0000 Uiso R
H1101 H 0.1175 0.3298 0.8051 0.0468 1.0000 Uiso R
H1111 H 0.4443 0.2791 0.7817 0.0572 1.0000 Uiso R
H1121 H 0.6884 0.3532 0.6834 0.0545 1.0000 Uiso R
H1131 H 0.6137 0.4760 0.6192 0.0421 1.0000 Uiso R
H1141 H -0.3779 0.7174 0.6381 0.0570 1.0000 Uiso R
H1151 H 0.1531 0.7118 1.0784 0.0551 1.0000 Uiso R
H1201 H 0.4524 0.6064 0.9130 0.0470 1.0000 Uiso DR
H1181 H -0.2803 0.7572 0.9249 0.0740 1.0000 Uiso DR

loop_
_atom_site_aniso_label
_atom_site_aniso_U_11
_atom_site_aniso_U_22
_atom_site_aniso_U_33
_atom_site_aniso_U_23
_atom_site_aniso_U_13
_atom_site_aniso_U_12
C1 0.027(3) 0.025(3) 0.062(4) -0.011(3) -0.009(3) 0.001(2)
C2 0.050(4) 0.037(3) 0.057(4) -0.006(3) -0.017(3) 0.001(3)
C3 0.051(4) 0.048(4) 0.059(4) -0.008(3) -0.013(3) 0.016(3)
C4 0.072(4) 0.021(3) 0.043(3) -0.002(3) -0.028(3) 0.004(3)
C5 0.040(3) 0.021(3) 0.030(3) 0.000(2) -0.008(2) 0.000(2)
C6 0.059(4) 0.029(3) 0.022(3) -0.002(2) -0.004(2) -0.009(3)
C7 0.050(3) 0.024(3) 0.035(3) -0.002(2) 0.000(3) 0.002(3)
C8 0.038(3) 0.019(2) 0.032(3) -0.002(2) 0.008(2) 0.005(2)
C9 0.025(2) 0.029(3) 0.035(3) 0.001(2) 0.007(2) 0.001(2)
C10 0.037(3) 0.031(3) 0.035(3) -0.005(2) 0.002(2) 0.007(2)
C11 0.027(3) 0.030(3) 0.037(3) 0.006(2) 0.003(2) -0.002(2)
C12 0.036(3) 0.066(5) 0.059(4) 0.023(4) 0.003(3) -0.008(3)
C13 0.027(3) 0.039(3) 0.037(3) -0.005(3) 0.000(2) -0.007(2)
C14 0.113(6) 0.021(3) 0.035(3) 0.002(3) -0.004(4) 0.002(3)
C15 0.071(4) 0.030(3) 0.045(4) 0.006(3) 0.006(3) -0.009(3)
C101 0.023(2) 0.022(2) 0.029(3) 0.000(2) 0.001(2) -0.0019(19)
C102 0.026(2) 0.020(2) 0.033(3) 0.003(2) 0.003(2) 0.001(2)
C103 0.028(3) 0.024(3) 0.050(3) -0.005(2) -0.004(2) -0.003(2)
C104 0.023(3) 0.017(2) 0.075(4) 0.004(3) 0.013(3) -0.002(2)
C105 0.041(3) 0.024(3) 0.046(3) -0.002(2) 0.017(3) -0.007(2)
C106 0.044(3) 0.023(2) 0.034(3) 0.002(2) 0.016(2) -0.003(2)
C107 0.031(3) 0.021(2) 0.029(3) 0.001(2) 0.007(2) -0.002(2)
C108 0.030(2) 0.022(2) 0.024(2) -0.001(2) -0.001(2) 0.003(2)
C109 0.042(3) 0.029(3) 0.026(3) -0.002(2) 0.003(2) 0.000(2)
C110 0.051(4) 0.027(3) 0.037(3) 0.004(2) -0.002(3) -0.007(3)
C111 0.067(4) 0.028(3) 0.046(4) 0.000(3) -0.017(3) 0.013(3)
C112 0.040(3) 0.040(3) 0.055(4) -0.008(3) -0.010(3) 0.017(3)
C113 0.026(3) 0.039(3) 0.040(3) -0.003(3) 0.001(2) 0.005(2)
C114 0.037(3) 0.029(3) 0.079(5) 0.002(3) 0.003(3) -0.004(3)
C115 0.069(5) 0.031(3) 0.038(3) -0.008(3) 0.019(3) -0.004(3)
O116 0.045(2) 0.031(2) 0.062(3) -0.012(2) -0.024(2) 0.0116(19)
O117 0.038(2) 0.034(2) 0.102(4) 0.003(3) 0.025(3) 0.008(2)
O118 0.056(3) 0.031(2) 0.065(3) -0.009(2) 0.034(2) 0.005(2)
O119 0.083(4) 0.042(3) 0.040(2) -0.007(2) -0.011(2) 0.006(3)
O120 0.0344(19) 0.032(2) 0.0279(18) -0.0046(16) -0.0053(15) 0.0017(16)

loop_
_atom_type_symbol
_atom_type_scat_dispersion_real
_atom_type_scat_dispersion_imag
_atom_type_scat_Cromer_Mann_a1
_atom_type_scat_Cromer_Mann_b1
_atom_type_scat_Cromer_Mann_a2
_atom_type_scat_Cromer_Mann_b2
_atom_type_scat_Cromer_Mann_a3
_atom_type_scat_Cromer_Mann_b3
_atom_type_scat_Cromer_Mann_a4
_atom_type_scat_Cromer_Mann_b4
_atom_type_scat_Cromer_Mann_c
_atom_type_scat_source
C 0.0033 0.0016 2.3100 20.8439 1.0200 10.2075 1.5886 0.5687 0.8650 51.6512 0.2156 'International Tables Vol C 4.2.6.8 and 6.1.1.4'
H 0.0000 0.0000 0.4930 10.5109 0.3229 26.1257 0.1402 3.1424 0.0408 57.7998 0.0030 'International Tables Vol C 4.2.6.8 and 6.1.1.4'
O 0.0106 0.0060 3.0485 13.2771 2.2868 5.7011 1.5463 0.3239 0.8670 32.9089 0.2508 'International Tables Vol C 4.2.6.8 and 6.1.1.4'

loop_
_geom_angle_atom_site_label_1
_geom_angle_atom_site_label_2
_geom_angle_atom_site_label_3
_geom_angle
_geom_angle_publ_flag
C2 C1 C9 120.1(5) yes
C2 C1 C11 116.2(6) yes
C9 C1 C11 90.7(4) yes
C2 C1 H11 108.9 no
C9 C1 H11 109.3 no
C11 C1 H11 110.4 no
C1 C2 C3 112.2(6) yes
C1 C2 H21 111.0 no
C3 C2 H21 106.4 no
C1 C2 H22 109.1 no
C3 C2 H22 107.6 no
H21 C2 H22 110.4 no
C2 C3 C4 122.2(6) yes
C2 C3 H31 105.4 no
C4 C3 H31 106.7 no
C2 C3 H32 104.6 no
C4 C3 H32 106.4 no
H31 C3 H32 111.7 no
C3 C4 C5 114.6(5) yes
C3 C4 C14 115.9(6) yes
C5 C4 C14 111.2(6) yes
C3 C4 O116 95.4(5) yes
C5 C4 O116 109.7(5) yes
C14 C4 O116 108.6(5) yes
C4 C5 C6 115.7(5) yes
C4 C5 C101 111.0(4) yes
C6 C5 C101 109.0(4) yes
C4 C5 H51 106.8 no
C6 C5 H51 107.5 no
C101 C5 H51 106.3 no
C5 C6 C7 114.7(5) yes
C5 C6 H61 108.5 no
C7 C6 H61 107.7 no
C5 C6 H62 107.4 no
C7 C6 H62 108.1 no
H61 C6 H62 110.3 no
C6 C7 C8 112.7(5) yes
C6 C7 H71 108.3 no
C8 C7 H71 110.0 no
C6 C7 H72 106.8 no
C8 C7 H72 110.5 no
H71 C7 H72 108.4 no
C7 C8 C9 115.5(5) yes
C7 C8 C15 121.0(6) yes
C9 C8 C15 123.5(6) yes
C1 C9 C8 118.7(5) yes
C1 C9 C10 85.6(4) yes
C8 C9 C10 123.6(5) yes
C1 C9 H91 108.7 no
C8 C9 H91 109.7 no
C10 C9 H91 108.1 no
C9 C10 C11 89.6(4) yes
C9 C10 H101 113.9 no
C11 C10 H101 113.5 no
C9 C10 H102 114.1 no
C11 C10 H102 114.6 no
H101 C10 H102 109.9 no
C1 C11 C10 86.0(4) yes
C1 C11 C12 115.1(5) yes
C10 C11 C12 111.1(5) yes
C1 C11 C13 115.6(5) yes
C10 C11 C13 116.0(5) yes
C12 C11 C13 110.9(5) yes
C11 C12 H123 106.2 no
C11 C12 H122 109.3 no
H123 C12 H122 112.2 no
C11 C12 H121 108.8 no
H123 C12 H121 108.7 no
H122 C12 H121 111.5 no
C11 C13 H131 109.8 no
C11 C13 H132 109.5 no
H131 C13 H132 108.9 no
C11 C13 H133 110.2 no
H131 C13 H133 108.4 no
H132 C13 H133 110.0 no
C4 C14 H141 111.4 no
C4 C14 H142 111.6 no
H141 C14 H142 108.1 no
C4 C14 H143 110.5 no
H141 C14 H143 107.9 no
H142 C14 H143 107.1 no
C8 C15 H151 119.4 no
C8 C15 H152 119.0 no
H151 C15 H152 121.5 no
C5 C101 C102 110.6(4) yes
C5 C101 C108 108.1(4) yes
C102 C101 C108 114.1(4) yes
C5 C101 H1011 107.6 no
C102 C101 H1011 108.0 no
C108 C101 H1011 108.2 no
C101 C102 C103 122.7(5) yes
C101 C102 C107 121.4(4) yes
C103 C102 C107 115.8(5) yes
C102 C103 C104 122.7(5) yes
C102 C103 O116 122.4(5) yes
C104 C103 O116 114.9(5) yes
C103 C104 C105 118.7(5) yes
C103 C104 C114 122.0(6) yes
C105 C104 C114 119.2(6) yes
C104 C105 C106 120.6(5) yes
C104 C105 O118 121.3(3) yes
C106 C105 O118 118.0(3) yes
C105 C106 C107 118.2(5) yes
C105 C106 C115 121.3(5) yes
C107 C106 C115 120.5(5) yes
C106 C107 C102 123.2(5) yes
C106 C107 O120 119.5(3) yes
C102 C107 O120 117.3(3) yes
C101 C108 C109 120.6(5) yes
C101 C108 C113 122.0(5) yes
C109 C108 C113 117.3(5) yes
C108 C109 C110 121.4(6) yes
C108 C109 H1091 119.9 no
C110 C109 H1091 118.7 no
C109 C110 C111 120.4(6) yes
C109 C110 H1101 118.2 no
C111 C110 H1101 121.4 no
C110 C111 C112 119.1(6) yes
C110 C111 H1111 119.9 no
C112 C111 H1111 120.9 no
C111 C112 C113 120.5(6) yes
C111 C112 H1121 119.9 no
C113 C112 H1121 119.6 no
C112 C113 C108 121.3(6) yes
C112 C113 H1131 119.8 no
C108 C113 H1131 118.9 no
C104 C114 O117 123.5(7) yes
C104 C114 H1141 117.3 no
O117 C114 H1141 119.1 no
C106 C115 O119 125.4(6) yes
C106 C115 H1151 116.7 no
O119 C115 H1151 117.9 no
C4 O116 C103 120.4(4) yes
C105 O118 H1181 109.5 no
C107 O120 H1201 109.5 no

loop_
_geom_bond_atom_site_label_1
_geom_bond_atom_site_label_2
_geom_bond_distance
_geom_bond_publ_flag
C1 C2 1.565(8) yes
C1 C9 1.547(7) yes
C1 C11 1.541(8) yes
C1 H11 0.964 no
C2 C3 1.518(10) yes
C2 H21 0.995 no
C2 H22 0.980 no
C3 C4 1.575(9) yes
C3 H31 0.974 no
C3 H32 0.983 no
C4 C5 1.553(7) yes
C4 C14 1.528(10) yes
C4 O116 1.447(8) yes
C5 C6 1.530(8) yes
C5 C101 1.570(7) yes
C5 H51 0.986 no
C6 C7 1.538(8) yes
C6 H61 0.976 no
C6 H62 0.961 no
C7 C8 1.511(8) yes
C7 H71 0.967 no
C7 H72 0.983 no
C8 C9 1.490(8) yes
C8 C15 1.327(8) yes
C9 C10 1.561(8) yes
C9 H91 0.979 no
C10 C11 1.555(8) yes
C10 H101 0.963 no
C10 H102 0.967 no
C11 C12 1.526(8) yes
C11 C13 1.517(7) yes
C12 H123 0.953 no
C12 H122 0.938 no
C12 H121 0.973 no
C13 H131 0.964 no
C13 H132 0.965 no
C13 H133 0.962 no
C14 H141 0.970 no
C14 H142 0.963 no
C14 H143 0.953 no
C15 H151 0.927 no
C15 H152 0.937 no
C101 C102 1.509(7) yes
C101 C108 1.512(7) yes
C101 H1011 0.980 no
C102 C103 1.383(7) yes
C102 C107 1.407(6) yes
C103 C104 1.431(8) yes
C103 O116 1.332(7) yes
C104 C105 1.392(8) yes
C104 C114 1.441(8) yes
C105 C106 1.397(8) yes
C105 O118 1.348(7) yes
C106 C107 1.419(6) yes
C106 C115 1.435(9) yes
C107 O120 1.329(6) yes
C108 C109 1.398(7) yes
C108 C113 1.387(7) yes
C109 C110 1.380(8) yes
C109 H1091 0.941 no
C110 C111 1.380(9) yes
C110 H1101 0.926 no
C111 C112 1.377(10) yes
C111 H1111 0.943 no
C112 C113 1.387(9) yes
C112 H1121 0.925 no
C113 H1131 0.932 no
C114 O117 1.245(8) yes
C114 H1141 0.935 no
C115 O119 1.233(9) yes
C115 H1151 0.920 no
O118 H1181 0.946 no
O120 H1201 0.823 no

loop_
_geom_hbond_atom_site_label_D
_geom_hbond_atom_site_label_H
_geom_hbond_atom_site_label_A
_geom_hbond_angle_DHA
_geom_hbond_distance_DH
_geom_hbond_distance_HA
_geom_hbond_distance_DA
_geom_hbond_publ_flag
O120 H1201 O119 149 0.82 1.85 2.594(8) yes
O118 H1181 O117 145 0.95 1.70 2.537(8) yes

loop_
_cod_related_entry_id
_cod_related_entry_code
_cod_related_entry_database
1 28424478 ChemSpider
